data_1533160
loop_
_publ_author_name
'Fedyna, L.O.'
'Bodak, O.I.'
'Tokaychuk, Ya.O.'
'Fedyna, M.F.'
'Mokra, I.R.'

_publ_section_title
;
 Ternary system Tm - Cu- Ge: isothermal section of the phase diagram at
 870 K and crystal structures of the compounds
;
_journal_name_full 'Journal of Alloys Compd.'
_journal_page_first 70
_journal_page_last 75
_journal_volume 367
_journal_year 2004
_chemical_formula_sum 'Cu8 Ge8 Tm6'
_chemical_name_systematic 'Tm6 Cu8 Ge8'
_space_group_IT_number 71
_symmetry_space_group_name_Hall '-I 2 2'
_symmetry_space_group_name_H-M 'I m m m'
_cell_angle_alpha 90
_cell_angle_beta 90
_cell_angle_gamma 90
_cell_formula_units_Z 1
_cell_length_a 13.7407
_cell_length_b 6.5995
_cell_length_c 4.1368
_cell_volume 375.132
_citation_journal_id_ASTM JALCEU
_cod_data_source_file Fedyna_JALCEU_2004_1420.cif
_cod_data_source_block Cu8Ge8Tm6
_cod_original_cell_volume 375.1323
_cod_database_code 1533160

loop_
_symmetry_equiv_pos_as_xyz
x,y,z
-x,-y,z
x,-y,-z
-x,y,-z
-x,-y,-z
x,y,-z
-x,y,z
x,-y,z
x+1/2,y+1/2,z+1/2
-x+1/2,-y+1/2,z+1/2
x+1/2,-y+1/2,-z+1/2
-x+1/2,y+1/2,-z+1/2
-x+1/2,-y+1/2,-z+1/2
x+1/2,y+1/2,-z+1/2
-x+1/2,y+1/2,z+1/2
x+1/2,-y+1/2,z+1/2

loop_
_atom_site_label
_atom_site_type_symbol
_atom_site_fract_x
_atom_site_fract_y
_atom_site_fract_z
_atom_site_occupancy
_atom_site_U_iso_or_equiv
Cu1 Cu 0.33 0.1911 0 1 0.0
Tm2 Tm 0.1294 0 0 1 0.0
Ge2 Ge 0 0.1912 0.5 1 0.0
Ge1 Ge 0.2156 0.5 0 1 0.0
Tm1 Tm 0.5 0 0.5 1 0.0
